data_2102478
loop_
_publ_author_name
'Kubicki, Maciej'

_publ_section_title
;
 Two tautomers in one crystal: 4(5)-nitro-5(4)-methoxyimidazole
;
_journal_issue 2
_journal_name_full 'Acta Crystallographica Section B'
_journal_page_first 191
_journal_page_last 196
_journal_paper_doi 10.1107/S0108768104003179
_journal_volume 60
_journal_year 2004
_chemical_formula_moiety 'C4 H5 N3 O3'
_chemical_formula_sum 'C4 H5 N3 O3'
_chemical_formula_weight 143.11
_chemical_name_systematic
;
4(5)-nitro-5(4)-methoxy-1H-imidazole
;
_space_group_IT_number 9
_symmetry_cell_setting monoclinic
_symmetry_space_group_name_Hall 'C -2yc'
_symmetry_space_group_name_H-M 'C 1 c 1'
_atom_sites_solution_hydrogens difmap
_atom_sites_solution_primary direct
_atom_sites_solution_secondary difmap
_audit_creation_method SHELXL-97
_cell_angle_alpha 90.00
_cell_angle_beta 95.920(6)
_cell_angle_gamma 90.00
_cell_formula_units_Z 8
_cell_length_a 7.5542(6)
_cell_length_b 11.3112(9)
_cell_length_c 13.4773(10)
_cell_measurement_reflns_used 4048
_cell_measurement_temperature 90.0(10)
_cell_measurement_theta_max 22
_cell_measurement_theta_min 4
_cell_volume 1145.45(15)
_computing_cell_refinement 'CrysAlisCCD v.169'
_computing_data_collection 'CrysAlisCCD v.169'
_computing_data_reduction 'CrysAlisRed v.169'
_computing_structure_refinement 'SHELXL-97 (Sheldrick, 1997)'
_computing_structure_solution 'SHELXS-97 (Sheldrick, 1990)'
_diffrn_ambient_temperature 90.0(10)
_diffrn_measured_fraction_theta_full 1.000
_diffrn_measured_fraction_theta_max 0.942
_diffrn_measurement_device_type 'KUMA KM4CCD four-circle diffractometer'
_diffrn_measurement_method '/w scan'
_diffrn_radiation_monochromator graphite
_diffrn_radiation_source 'fine-focus sealed tube'
_diffrn_radiation_type MoK\a
_diffrn_radiation_wavelength 0.71073
_diffrn_reflns_av_R_equivalents 0.0303
_diffrn_reflns_av_sigmaI/netI 0.0215
_diffrn_reflns_limit_h_max 7
_diffrn_reflns_limit_h_min -10
_diffrn_reflns_limit_k_max 15
_diffrn_reflns_limit_k_min -15
_diffrn_reflns_limit_l_max 18
_diffrn_reflns_limit_l_min -17
_diffrn_reflns_number 7556
_diffrn_reflns_theta_full 25.00
_diffrn_reflns_theta_max 29.87
_diffrn_reflns_theta_min 3.04
_exptl_absorpt_coefficient_mu 0.143
_exptl_absorpt_correction_T_max 0.984
_exptl_absorpt_correction_T_min 0.983
_exptl_absorpt_correction_type multi-scan
_exptl_absorpt_process_details 'SORTAV (Blessing, 1989)'
_exptl_crystal_colour colourless
_exptl_crystal_density_diffrn 1.660
_exptl_crystal_density_method 'not measured'
_exptl_crystal_description prism
_exptl_crystal_F_000 592
_exptl_crystal_size_max 0.2
_exptl_crystal_size_mid 0.2
_exptl_crystal_size_min 0.1
_refine_diff_density_max 0.223
_refine_diff_density_min -0.263
_refine_ls_abs_structure_details 'Flack H D (1983), Acta Cryst. A39, 876-881'
_refine_ls_abs_structure_Flack 1(2)
_refine_ls_extinction_method none
_refine_ls_goodness_of_fit_ref 1.060
_refine_ls_hydrogen_treatment mixed
_refine_ls_matrix_type fullcycle
_refine_ls_number_parameters 193
_refine_ls_number_reflns 2380
_refine_ls_number_restraints 2
_refine_ls_restrained_S_all 1.059
_refine_ls_R_factor_all 0.0386
_refine_ls_R_factor_gt 0.0285
_refine_ls_shift/su_max 0.120
_refine_ls_shift/su_mean 0.026
_refine_ls_structure_factor_coef Fsqd
_refine_ls_weighting_details 'calc w=1/[\s^2^(Fo^2^)+(0.0430P)^2^+0.0000P] where P=(Fo^2^+2Fc^2^)/3'
_refine_ls_weighting_scheme calc
_refine_ls_wR_factor_gt 0.0701
_refine_ls_wR_factor_ref 0.0735
_reflns_number_gt 1876
_reflns_number_total 2380
_reflns_threshold_expression >2sigma(I)
_cod_data_source_file bk5004.cif
_cod_original_sg_symbol_H-M Cc
_cod_database_code 2102478

loop_
_symmetry_equiv_pos_as_xyz
'x, y, z'
'x, -y, z+1/2'
'x+1/2, y+1/2, z'
'x+1/2, -y+1/2, z+1/2'

loop_
_atom_site_label
_atom_site_fract_x
_atom_site_fract_y
_atom_site_fract_z
_atom_site_U_iso_or_equiv
_atom_site_adp_type
_atom_site_calc_flag
_atom_site_refinement_flags
_atom_site_occupancy
_atom_site_type_symbol
N1A 0.66219(18) 0.57146(11) 0.62985(9) 0.0131(3) Uani d . 1 N
H1A 0.599(2) 0.5720(16) 0.5774(14) 0.016 Uiso d . 1 H
C2A 0.8234(2) 0.52011(13) 0.64684(11) 0.0161(3) Uani d . 1 C
H2A 0.887(2) 0.4872(16) 0.5987(14) 0.019 Uiso d . 1 H
N3A 0.89693(17) 0.53538(11) 0.74040(9) 0.0136(3) Uani d . 1 N
C4A 0.7737(2) 0.59970(13) 0.78532(11) 0.0150(3) Uani d . 1 C
N4A 0.80112(18) 0.63272(11) 0.88544(10) 0.0166(3) Uani d . 1 N
O41A 0.94363(15) 0.60129(10) 0.93578(8) 0.0195(3) Uani d . 1 O
O42A 0.68542(16) 0.69258(10) 0.92218(9) 0.0228(3) Uani d . 1 O
C5A 0.6291(2) 0.62301(13) 0.71860(10) 0.0147(3) Uani d . 1 C
O5A 0.48477(14) 0.68369(9) 0.73264(7) 0.0148(3) Uani d . 1 O
C51A 0.3524(2) 0.70014(14) 0.64674(11) 0.0178(3) Uani d . 1 C
H51A 0.3028 0.6232 0.6250 0.023 Uiso calc R 1 H
H51B 0.4088 0.7368 0.5921 0.023 Uiso calc R 1 H
H51C 0.2567 0.7514 0.6655 0.023 Uiso calc R 1 H
N1B 0.24025(18) 0.53451(11) 0.32375(10) 0.0153(3) Uani d . 1 N
H1B 0.132(2) 0.5114(16) 0.2996(14) 0.018 Uiso d . 1 H
C2B 0.3096(2) 0.51884(13) 0.41458(12) 0.0149(3) Uani d . 1 C
H2B 0.260(2) 0.4701(15) 0.4623(14) 0.018 Uiso d . 1 H
N3B 0.47439(17) 0.57134(12) 0.43354(9) 0.0153(3) Uani d . 1 N
C4B 0.50660(19) 0.62351(12) 0.34835(11) 0.0116(3) Uani d . 1 C
O4B 0.65256(15) 0.68485(9) 0.33247(8) 0.0173(3) Uani d . 1 O
C41B 0.7821(2) 0.69912(15) 0.41801(11) 0.0194(4) Uani d . 1 C
H41A 0.7284 0.7426 0.4702 0.025 Uiso calc R 1 H
H41B 0.8847 0.7432 0.3986 0.025 Uiso calc R 1 H
H41C 0.8211 0.6212 0.4434 0.025 Uiso calc R 1 H
C5B 0.36094(19) 0.60132(13) 0.27712(10) 0.0121(3) Uani d . 1 C
N5B 0.33021(17) 0.63350(10) 0.17595(9) 0.0118(3) Uani d . 1 N
O51B 0.44495(15) 0.69273(10) 0.14108(8) 0.0186(3) Uani d . 1 O
O52B 0.19160(15) 0.59979(10) 0.12861(8) 0.0196(3) Uani d . 1 O

loop_
_atom_site_aniso_label
_atom_site_aniso_U_11
_atom_site_aniso_U_22
_atom_site_aniso_U_33
_atom_site_aniso_U_12
_atom_site_aniso_U_13
_atom_site_aniso_U_23
N1A 0.0165(7) 0.0131(6) 0.0098(6) 0.0040(5) 0.0025(5) -0.0021(4)
C2A 0.0209(9) 0.0162(7) 0.0104(7) -0.0025(6) -0.0025(6) -0.0035(5)
N3A 0.0111(6) 0.0204(6) 0.0088(6) 0.0009(5) -0.0020(5) 0.0001(5)
C4A 0.0211(9) 0.0139(7) 0.0101(7) -0.0049(6) 0.0014(6) -0.0001(5)
N4A 0.0118(6) 0.0209(7) 0.0168(7) 0.0030(5) -0.0002(5) 0.0077(5)
O41A 0.0121(6) 0.0296(6) 0.0156(6) 0.0030(5) -0.0036(4) -0.0045(4)
O42A 0.0193(6) 0.0301(7) 0.0195(6) 0.0039(5) 0.0046(5) -0.0040(5)
C5A 0.0216(8) 0.0159(7) 0.0081(6) -0.0032(6) 0.0088(6) -0.0042(5)
O5A 0.0133(5) 0.0222(6) 0.0079(5) 0.0035(4) -0.0032(4) 0.0005(4)
C51A 0.0150(8) 0.0219(8) 0.0155(8) 0.0039(6) -0.0027(6) -0.0016(6)
N1B 0.0157(7) 0.0149(6) 0.0156(6) -0.0016(5) 0.0027(5) -0.0003(5)
C2B 0.0126(7) 0.0181(7) 0.0143(7) -0.0055(6) 0.0027(6) -0.0022(5)
N3B 0.0124(6) 0.0208(6) 0.0118(6) 0.0025(5) -0.0033(5) -0.0007(5)
C4B 0.0065(7) 0.0113(6) 0.0158(7) 0.0001(5) -0.0043(5) -0.0061(5)
O4B 0.0124(6) 0.0222(6) 0.0173(6) -0.0063(4) 0.0018(4) 0.0020(4)
C41B 0.0162(8) 0.0271(9) 0.0138(7) -0.0074(6) -0.0043(6) 0.0021(6)
C5B 0.0067(7) 0.0176(7) 0.0118(7) -0.0043(5) 0.0000(5) -0.0002(5)
N5B 0.0129(6) 0.0128(6) 0.0096(5) 0.0042(5) 0.0004(5) 0.0051(4)
O51B 0.0141(6) 0.0282(6) 0.0131(5) -0.0054(5) -0.0002(4) 0.0045(4)
O52B 0.0189(6) 0.0270(6) 0.0117(5) -0.0031(5) -0.0043(4) -0.0054(4)

loop_
_atom_type_symbol
_atom_type_description
_atom_type_scat_dispersion_real
_atom_type_scat_dispersion_imag
_atom_type_scat_source
C C 0.0033 0.0016 'International Tables Vol C Tables 4.2.6.8 and 6.1.1.4'
H H 0.0000 0.0000 'International Tables Vol C Tables 4.2.6.8 and 6.1.1.4'
N N 0.0061 0.0033 'International Tables Vol C Tables 4.2.6.8 and 6.1.1.4'
O O 0.0106 0.0060 'International Tables Vol C Tables 4.2.6.8 and 6.1.1.4'

loop_
_geom_angle_atom_site_label_1
_geom_angle_atom_site_label_2
_geom_angle_atom_site_label_3
_geom_angle
C2A N1A C5A 106.08(13)
C2A N1A H1A 126.2(13)
C5A N1A H1A 127.7(13)
N3A C2A N1A 112.66(14)
N3A C2A H2A 121.2(11)
N1A C2A H2A 125.5(11)
C2A N3A C4A 104.51(13)
C5A C4A N3A 110.18(12)
C5A C4A N4A 127.83(14)
N3A C4A N4A 122.00(14)
O42A N4A O41A 122.19(13)
O42A N4A C4A 119.29(13)
O41A N4A C4A 118.52(13)
O5A C5A C4A 128.51(13)
O5A C5A N1A 124.91(14)
C4A C5A N1A 106.58(13)
C5A O5A C51A 117.46(11)
O5A C51A H51A 109.5
O5A C51A H51B 109.5
H51A C51A H51B 109.5
O5A C51A H51C 109.5
H51A C51A H51C 109.5
H51B C51A H51C 109.5
C2B N1B C5B 106.45(13)
C2B N1B H1B 125.0(13)
C5B N1B H1B 128.3(13)
N1B C2B N3B 112.72(14)
N1B C2B H2B 124.8(11)
N3B C2B H2B 122.2(11)
C4B N3B C2B 105.78(12)
N3B C4B O4B 126.35(13)
N3B C4B C5B 108.00(13)
O4B C4B C5B 125.65(13)
C4B O4B C41B 115.61(11)
O4B C41B H41A 109.5
O4B C41B H41B 109.5
H41A C41B H41B 109.5
O4B C41B H41C 109.5
H41A C41B H41C 109.5
H41B C41B H41C 109.5
N1B C5B C4B 107.05(13)
N1B C5B N5B 122.05(13)
C4B C5B N5B 130.89(14)
O51B N5B O52B 124.63(12)
O51B N5B C5B 117.39(12)
O52B N5B C5B 117.98(12)

loop_
_geom_bond_atom_site_label_1
_geom_bond_atom_site_label_2
_geom_bond_distance
N1A C2A 1.347(2)
N1A C5A 1.3766(18)
N1A H1A 0.810(18)
C2A N3A 1.3355(19)
C2A H2A 0.925(19)
N3A C4A 1.3705(19)
C4A C5A 1.367(2)
C4A N4A 1.3948(19)
N4A O42A 1.2477(17)
N4A O41A 1.2629(16)
C5A O5A 1.3183(19)
O5A C51A 1.4616(17)
C51A H51A 0.9800
C51A H51B 0.9800
C51A H51C 0.9800
N1B C2B 1.293(2)
N1B C5B 1.3840(19)
N1B H1B 0.890(16)
C2B N3B 1.379(2)
C2B H2B 0.951(18)
N3B C4B 1.335(2)
C4B O4B 1.3385(18)
C4B C5B 1.4063(19)
O4B C41B 1.4420(18)
C41B H41A 0.9800
C41B H41B 0.9800
C41B H41C 0.9800
C5B N5B 1.4071(18)
N5B O51B 1.2267(16)
N5B O52B 1.2293(16)

loop_
_geom_hbond_atom_site_label_D
_geom_hbond_atom_site_label_H
_geom_hbond_atom_site_label_A
_geom_hbond_site_symmetry_A
_geom_hbond_distance_DH
_geom_hbond_distance_HA
_geom_hbond_distance_DA
_geom_hbond_angle_DHA
N1A H1A N3B . 0.810(18) 2.067(19) 2.8702(13) 171.3(19)
C2A H2A O52B 2_665 0.925(19) 2.496(18) 3.1268(17) 125.7(14)
C51A H51A O52B 2_565 0.98 2.66 3.6032(16) 161.4
C51A H51C O51B 4_465 0.98 2.43 3.3013(16) 148.2
C51A H51C O4B 4_465 0.98 2.56 3.3190(16) 134.0
C51A H51B O52B 4_565 0.98 2.83 3.4463(17) 121.7
N1B H1B N3A 2_464 0.890(16) 1.941(17) 2.8306(14) 177.1(19)
C2B H2B O52B 2_565 0.951(18) 2.482(18) 3.3832(19) 158.1(15)
C41B H41A O51B 4_565 0.98 2.78 3.3595(19) 118.3
C41B H41B O42A 4_564 0.98 2.38 3.2792(17) 153.1
C41B H41B O5A 4_564 0.98 2.57 3.3366(16) 135.1
C41B H41C O41A 2_564 0.98 2.69 3.6101(18) 157.2

loop_
_geom_torsion_atom_site_label_1
_geom_torsion_atom_site_label_2
_geom_torsion_atom_site_label_3
_geom_torsion_atom_site_label_4
_geom_torsion
C5A N1A C2A N3A -0.25(18)
N1A C2A N3A C4A 0.43(17)
C2A N3A C4A C5A -0.45(17)
C2A N3A C4A N4A 179.18(14)
C5A C4A N4A O42A -1.3(2)
N3A C4A N4A O42A 179.09(13)
C5A C4A N4A O41A 179.07(14)
N3A C4A N4A O41A -0.5(2)
N3A C4A C5A O5A -178.83(14)
N4A C4A C5A O5A 1.6(3)
N3A C4A C5A N1A 0.31(17)
N4A C4A C5A N1A -179.29(14)
C2A N1A C5A O5A 179.14(14)
C2A N1A C5A C4A -0.05(16)
C4A C5A O5A C51A 177.22(15)
N1A C5A O5A C51A -1.8(2)
C5B N1B C2B N3B -0.32(18)
N1B C2B N3B C4B 0.59(18)
C2B N3B C4B O4B -179.71(14)
C2B N3B C4B C5B -0.60(16)
N3B C4B O4B C41B -2.9(2)
C5B C4B O4B C41B 178.12(14)
C2B N1B C5B C4B -0.06(16)
C2B N1B C5B N5B 178.74(14)
N3B C4B C5B N1B 0.43(16)
O4B C4B C5B N1B 179.55(13)
N3B C4B C5B N5B -178.23(14)
O4B C4B C5B N5B 0.9(3)
N1B C5B N5B O51B -179.91(13)
C4B C5B N5B O51B -1.4(2)
N1B C5B N5B O52B -0.4(2)
C4B C5B N5B O52B 178.05(14)

loop_
_cod_related_entry_id
_cod_related_entry_database
_cod_related_entry_code
1 ChemSpider 45372
